data_7224090
loop_
_publ_author_name
'Ruggiero, Michael T.'
'Korter, Timothy M.'

_publ_section_title
;
 The crucial role of water in shaping low-barrier hydrogen bonds.
;
_journal_issue 7
_journal_name_full 'Physical chemistry chemical physics : PCCP'
_journal_page_first 5521
_journal_page_last 5528
_journal_paper_doi 10.1039/c5cp07760e
_journal_volume 18
_journal_year 2016
_chemical_formula_moiety Fe(H2O)4(C4O4H3)2
_chemical_formula_sum 'C8 H14 Fe O12'
_chemical_formula_weight 358.04
_chemical_name_common 'iron maleate tetrahydrate'
_chemical_name_systematic 'Tetra-aqua-bis(hydrogen maleato)-iron(ii)'
_space_group_crystal_system triclinic
_space_group_IT_number 2
_space_group_name_Hall '-P 1'
_space_group_name_H-M_alt 'P -1'
_symmetry_space_group_name_Hall '-P 1'
_symmetry_space_group_name_H-M 'P -1'
_atom_sites_solution_hydrogens difmap
_audit_creation_method SHELXL-2014/6
_audit_update_record
;
2015-06-25 deposited with the CCDC.
2016-01-27 downloaded from the CCDC.
;
_cell_angle_alpha 109.019(2)
_cell_angle_beta 105.339(2)
_cell_angle_gamma 92.530(2)
_cell_formula_units_Z 1
_cell_length_a 5.2115(2)
_cell_length_b 7.3307(3)
_cell_length_c 9.2529(4)
_cell_measurement_temperature 90(2)
_cell_volume 318.98(2)
_computing_cell_refinement 'SAINT V8.30C (Bruker AXS Inc., 2013)'
_computing_data_collection 'Bruker APEX2 (Bruker, 2011)'
_computing_data_reduction 'SAINT V8.30C (Bruker AXS Inc., 2013)'
_computing_molecular_graphics 'CrystalMaker (Palmer, 2010)'
_computing_publication_material 'Bruker SHELXTL (Bruker, 2011)'
_computing_structure_refinement 'SHELXL-2013 (Sheldrick, 2013)'
_computing_structure_solution 'SHELXL-2013 (Sheldrick, 2013)'
_diffrn_ambient_temperature 90(2)
_diffrn_measured_fraction_theta_full 1.000
_diffrn_measured_fraction_theta_max 0.985
_diffrn_measurement_device_type 'Bruker APEX-II CCD'
_diffrn_measurement_method '\f and \w scans'
_diffrn_radiation_monochromator graphite
_diffrn_radiation_source 'fine-focus sealed tube'
_diffrn_radiation_type MoK\a
_diffrn_radiation_wavelength 0.71073
_diffrn_reflns_av_R_equivalents 0.0536
_diffrn_reflns_av_unetI/netI 0.0345
_diffrn_reflns_laue_measured_fraction_full 1.000
_diffrn_reflns_laue_measured_fraction_max 0.985
_diffrn_reflns_limit_h_max 9
_diffrn_reflns_limit_h_min -9
_diffrn_reflns_limit_k_max 13
_diffrn_reflns_limit_k_min -13
_diffrn_reflns_limit_l_max 16
_diffrn_reflns_limit_l_min -16
_diffrn_reflns_number 30234
_diffrn_reflns_point_group_measured_fraction_full 1.000
_diffrn_reflns_point_group_measured_fraction_max 0.985
_diffrn_reflns_theta_full 25.242
_diffrn_reflns_theta_max 40.022
_diffrn_reflns_theta_min 2.437
_exptl_absorpt_coefficient_mu 1.248
_exptl_absorpt_correction_type multi-scan
_exptl_absorpt_process_details 'SADABS V2012/1 (Bruker AXS Inc.)'
_exptl_crystal_colour yellow
_exptl_crystal_density_diffrn 1.864
_exptl_crystal_description block
_exptl_crystal_F_000 184
_exptl_crystal_recrystallization_method 'Re-crystallisation from solvent: water'
_exptl_crystal_size_max 0.24
_exptl_crystal_size_mid 0.11
_exptl_crystal_size_min 0.07
_exptl_transmission_factor_max 0.7479
_exptl_transmission_factor_min 0.6832
_refine_diff_density_max 1.178
_refine_diff_density_min -0.446
_refine_diff_density_rms 0.103
_refine_ls_extinction_method none
_refine_ls_goodness_of_fit_ref 1.089
_refine_ls_hydrogen_treatment refall
_refine_ls_matrix_type full
_refine_ls_number_parameters 125
_refine_ls_number_reflns 3913
_refine_ls_number_restraints 0
_refine_ls_restrained_S_all 1.089
_refine_ls_R_factor_all 0.0494
_refine_ls_R_factor_gt 0.0374
_refine_ls_shift/su_max 0.000
_refine_ls_shift/su_mean 0.000
_refine_ls_structure_factor_coef Fsqd
_refine_ls_weighting_details 'w=1/[\s^2^(Fo^2^)+(0.0356P)^2^+0.0682P] where P=(Fo^2^+2Fc^2^)/3'
_refine_ls_weighting_scheme calc
_refine_ls_wR_factor_gt 0.0715
_refine_ls_wR_factor_ref 0.0757
_reflns_Friedel_coverage 0.000
_reflns_number_gt 3357
_reflns_number_total 3913
_reflns_threshold_expression 'I > 2\s(I)'
_cod_data_source_file c5cp07760e4.cif
_cod_data_source_block FeMT
_cod_depositor_comments 'Adding full bibliography for 7224087--7224091.cif.'
_cod_database_code 7224090
_shelx_space_group_comment
;
The symmetry employed for this shelxl refinement is uniquely defined
by the following loop, which should always be used as a source of
symmetry information in preference to the above space-group names.
They are only intended as comments.
;
_shelxl_version_number 2014/6

loop_
_space_group_symop_operation_xyz
'x, y, z'
'-x, -y, -z'

loop_
_atom_site_label
_atom_site_type_symbol
_atom_site_fract_x
_atom_site_fract_y
_atom_site_fract_z
_atom_site_U_iso_or_equiv
_atom_site_adp_type
_atom_site_occupancy
_atom_site_site_symmetry_order
_atom_site_calc_flag
_atom_site_refinement_flags_posn
_atom_site_refinement_flags_occupancy
Fe01 Fe 0.5000 0.5000 0.0000 0.00855(5) Uani 1 2 d S P
O002 O 0.17720(13) 0.63679(10) -0.09859(8) 0.01160(11) Uani 1 1 d . .
O003 O 0.74629(15) 0.76480(11) 0.07585(9) 0.01329(12) Uani 1 1 d . .
O004 O 0.35109(13) 0.56021(10) 0.20507(8) 0.01203(11) Uani 1 1 d . .
O005 O 0.83957(15) 0.96188(12) 0.66623(9) 0.01745(14) Uani 1 1 d . .
O006 O 0.69823(14) 0.77287(12) 0.38291(9) 0.01694(14) Uani 1 1 d . .
O007 O 0.70346(16) 0.97873(11) 0.87655(8) 0.01576(13) Uani 1 1 d . .
C008 C 0.66828(18) 0.91217(13) 0.73082(10) 0.01099(13) Uani 1 1 d . .
C009 C 0.47135(17) 0.67211(13) 0.34583(10) 0.01005(13) Uani 1 1 d . .
C00A C 0.33286(18) 0.67884(14) 0.46937(11) 0.01230(14) Uani 1 1 d . .
C00B C 0.41687(18) 0.77514(13) 0.62823(11) 0.01232(14) Uani 1 1 d . .
H1 H 0.833(4) 0.827(3) 0.162(3) 0.041(6) Uiso 1 1 d . .
H2 H 0.719(4) 0.835(3) 0.023(2) 0.025(4) Uiso 1 1 d . .
H3 H 0.179(4) 0.742(3) -0.038(2) 0.031(5) Uiso 1 1 d . .
H4 H 0.028(4) 0.582(3) -0.125(2) 0.027(4) Uiso 1 1 d . .
H5 H 0.165(4) 0.597(3) 0.427(2) 0.024(4) Uiso 1 1 d . .
H6 H 0.305(3) 0.761(2) 0.6885(18) 0.014(3) Uiso 1 1 d . .
H7 H 0.778(6) 0.893(4) 0.547(4) 0.077(9) Uiso 1 1 d . .

loop_
_atom_site_aniso_label
_atom_site_aniso_U_11
_atom_site_aniso_U_22
_atom_site_aniso_U_33
_atom_site_aniso_U_23
_atom_site_aniso_U_13
_atom_site_aniso_U_12
Fe01 0.00718(7) 0.01020(8) 0.00823(8) 0.00267(6) 0.00299(5) 0.00089(5)
O002 0.0091(2) 0.0122(3) 0.0122(3) 0.0028(2) 0.0029(2) 0.0011(2)
O003 0.0144(3) 0.0128(3) 0.0099(3) 0.0035(2) 0.0006(2) -0.0033(2)
O004 0.0106(2) 0.0148(3) 0.0081(3) 0.0011(2) 0.0025(2) -0.0004(2)
O005 0.0143(3) 0.0234(4) 0.0094(3) 0.0009(3) 0.0026(2) -0.0066(3)
O006 0.0120(3) 0.0246(4) 0.0098(3) 0.0009(3) 0.0037(2) -0.0061(2)
O007 0.0230(3) 0.0140(3) 0.0081(3) 0.0021(2) 0.0039(2) -0.0007(2)
C008 0.0130(3) 0.0107(3) 0.0087(3) 0.0031(3) 0.0026(3) 0.0019(3)
C009 0.0094(3) 0.0118(3) 0.0087(3) 0.0029(3) 0.0031(2) 0.0017(3)
C00A 0.0098(3) 0.0156(4) 0.0101(3) 0.0024(3) 0.0037(3) -0.0005(3)
C00B 0.0125(3) 0.0142(4) 0.0098(3) 0.0026(3) 0.0048(3) 0.0006(3)

loop_
_atom_type_symbol
_atom_type_description
_atom_type_scat_dispersion_real
_atom_type_scat_dispersion_imag
_atom_type_scat_source
C C 0.0033 0.0016 'International Tables Vol C Tables 4.2.6.8 and 6.1.1.4'
H H 0.0000 0.0000 'International Tables Vol C Tables 4.2.6.8 and 6.1.1.4'
O O 0.0106 0.0060 'International Tables Vol C Tables 4.2.6.8 and 6.1.1.4'
Fe Fe 0.3463 0.8444 'International Tables Vol C Tables 4.2.6.8 and 6.1.1.4'

loop_
_geom_angle_atom_site_label_1
_geom_angle_atom_site_label_2
_geom_angle_atom_site_label_3
_geom_angle
_geom_angle_site_symmetry_1
_geom_angle_site_symmetry_3
O003 Fe01 O003 180.0 . 2_665
O003 Fe01 O002 87.38(3) . .
O003 Fe01 O002 92.62(3) 2_665 .
O003 Fe01 O002 92.62(3) . 2_665
O003 Fe01 O002 87.38(3) 2_665 2_665
O002 Fe01 O002 180.0 . 2_665
O003 Fe01 O004 82.74(3) . 2_665
O003 Fe01 O004 97.26(3) 2_665 2_665
O002 Fe01 O004 93.13(3) . 2_665
O002 Fe01 O004 86.87(3) 2_665 2_665
O003 Fe01 O004 97.26(3) . .
O003 Fe01 O004 82.74(3) 2_665 .
O002 Fe01 O004 86.87(3) . .
O002 Fe01 O004 93.13(3) 2_665 .
O004 Fe01 O004 180.0 2_665 .
Fe01 O002 H3 110.6(14) . .
Fe01 O002 H4 118.0(13) . .
H3 O002 H4 106.3(19) . .
Fe01 O003 H1 127.8(16) . .
Fe01 O003 H2 119.8(13) . .
H1 O003 H2 109(2) . .
C009 O004 Fe01 126.57(6) . .
C008 O005 H7 110.6(17) . .
C009 O006 H7 110.5(12) . .
O007 C008 O005 121.71(9) . .
O007 C008 C00B 118.10(8) . .
O005 C008 C00B 120.17(8) . .
O004 C009 O006 122.64(8) . .
O004 C009 C00A 116.30(8) . .
O006 C009 C00A 121.06(8) . .
C00B C00A C009 129.67(8) . .
C00B C00A H5 117.1(11) . .
C009 C00A H5 113.2(11) . .
C00A C00B C008 130.31(8) . .
C00A C00B H6 118.4(10) . .
C008 C00B H6 111.3(9) . .

loop_
_geom_bond_atom_site_label_1
_geom_bond_atom_site_label_2
_geom_bond_distance
_geom_bond_site_symmetry_2
Fe01 O003 2.0793(7) .
Fe01 O003 2.0793(7) 2_665
Fe01 O002 2.1450(7) .
Fe01 O002 2.1450(7) 2_665
Fe01 O004 2.1589(7) 2_665
Fe01 O004 2.1590(6) .
O002 H3 0.79(2) .
O002 H4 0.797(19) .
O003 H1 0.78(2) .
O003 H2 0.805(19) .
O004 C009 1.2603(11) .
O005 C008 1.2970(11) .
O005 H7 1.01(3) .
O006 C009 1.2667(11) .
O006 H7 1.42(3) .
O007 C008 1.2339(11) .
C008 C00B 1.4937(13) .
C009 C00A 1.4943(12) .
C00A C00B 1.3441(13) .
C00A H5 0.947(18) .
C00B H6 0.931(16) .
